data_7040300
loop_
_publ_author_name
'Annibale, Vincent T.'
'Ostapowicz, Thomas G.'
'Westhues, Stefan'
'Wambach, Truman C.'
'Fryzuk, Michael D.'

_publ_section_title
;
 Synthesis of a sterically bulky diphosphine synthon and Ru(ii) complexes
 of a cooperative tridentate enamide-diphosphine ligand platform.
;
_journal_issue 40
_journal_name_full 'Dalton transactions (Cambridge, England : 2003)'
_journal_page_first 16011
_journal_page_last 16025
_journal_paper_doi 10.1039/c6dt02352e
_journal_volume 45
_journal_year 2016
_chemical_absolute_configuration ad
_chemical_formula_sum 'C32 H53 N O P2 Ru'
_chemical_formula_weight 630.76
_chemical_name_systematic
;
 ?
;
_chemical_properties_physical ', Air-sensitive,Moisture-sensitive'
_space_group_crystal_system monoclinic
_space_group_IT_number 4
_space_group_name_Hall 'P 2yb'
_space_group_name_H-M_alt 'P 1 21 1'
_symmetry_space_group_name_Hall 'P 2yb'
_symmetry_space_group_name_H-M 'P 1 21 1'
_atom_sites_solution_hydrogens mixed
_audit_creation_method SHELXL-2013
_audit_update_record
;
2016-06-07 deposited with the CCDC.
2016-08-11 downloaded from the CCDC.
;
_cell_angle_alpha 90
_cell_angle_beta 98.732(2)
_cell_angle_gamma 90
_cell_formula_units_Z 4
_cell_length_a 11.4375(9)
_cell_length_b 18.7399(19)
_cell_length_c 14.7262(14)
_cell_measurement_reflns_used 14243
_cell_measurement_temperature 90(2)
_cell_measurement_theta_max 27.494
_cell_measurement_theta_min 1.399
_cell_volume 3119.8(5)
_computing_structure_refinement 'SHELXL-2013 (Sheldrick, 2013)'
_diffrn_ambient_temperature 90(2)
_diffrn_detector_area_resol_mean 7.9
_diffrn_measured_fraction_theta_full 1.000
_diffrn_measured_fraction_theta_max 0.997
_diffrn_measurement_device_type 'Bruker APEX II area detector'
_diffrn_measurement_method '\w and \f scans'
_diffrn_radiation_type MoK\a
_diffrn_radiation_wavelength 0.71073
_diffrn_reflns_av_R_equivalents 0.0600
_diffrn_reflns_av_unetI/netI 0.1003
_diffrn_reflns_Laue_measured_fraction_full 1.000
_diffrn_reflns_Laue_measured_fraction_max 0.997
_diffrn_reflns_limit_h_max 14
_diffrn_reflns_limit_h_min -14
_diffrn_reflns_limit_k_max 24
_diffrn_reflns_limit_k_min -24
_diffrn_reflns_limit_l_max 19
_diffrn_reflns_limit_l_min -19
_diffrn_reflns_number 28480
_diffrn_reflns_point_group_measured_fraction_full 1.000
_diffrn_reflns_point_group_measured_fraction_max 0.995
_diffrn_reflns_theta_full 25.242
_diffrn_reflns_theta_max 27.494
_diffrn_reflns_theta_min 1.399
_diffrn_source 'sealed X-ray tube'
_exptl_absorpt_coefficient_mu 0.630
_exptl_absorpt_correction_T_max 0.7456
_exptl_absorpt_correction_T_min 0.6741
_exptl_absorpt_correction_type multi-scan
_exptl_absorpt_process_details 'Bruker Apex 2'
_exptl_crystal_colour Yellow
_exptl_crystal_density_diffrn 1.343
_exptl_crystal_description Plate
_exptl_crystal_F_000 1336
_exptl_crystal_size_max 0.200
_exptl_crystal_size_mid 0.125
_exptl_crystal_size_min 0.100
_refine_diff_density_max 2.358
_refine_diff_density_min -1.333
_refine_diff_density_rms 0.107
_refine_ls_abs_structure_details
;
 Flack x determined using 4670 quotients [(I+)-(I-)]/[(I+)+(I-)]
 (Parsons and Flack (2004), Acta Cryst. A60, s61).
;
_refine_ls_abs_structure_Flack 0.001(19)
_refine_ls_extinction_method none
_refine_ls_goodness_of_fit_ref 0.979
_refine_ls_hydrogen_treatment mixed
_refine_ls_matrix_type full
_refine_ls_number_parameters 699
_refine_ls_number_reflns 14243
_refine_ls_number_restraints 1
_refine_ls_restrained_S_all 0.979
_refine_ls_R_factor_all 0.0701
_refine_ls_R_factor_gt 0.0493
_refine_ls_shift/su_max 0.001
_refine_ls_shift/su_mean 0.000
_refine_ls_structure_factor_coef Fsqd
_refine_ls_weighting_details 'w=1/[\s^2^(Fo^2^)+(0.0326P)^2^] where P=(Fo^2^+2Fc^2^)/3'
_refine_ls_weighting_scheme calc
_refine_ls_wR_factor_gt 0.0910
_refine_ls_wR_factor_ref 0.0980
_reflns_Friedel_coverage 0.936
_reflns_Friedel_fraction_full 1.000
_reflns_Friedel_fraction_max 0.992
_reflns_number_gt 11454
_reflns_number_total 14243
_reflns_threshold_expression 'I > 2\s(I)'
_cod_data_source_file c6dt02352e2.cif
_cod_data_source_block 6
_cod_depositor_comments
;
The following automatic conversions were performed:

'_exptl_absorpt_correction_type' value 'Multi-Scan' changed to
'multi-scan' according to
/usr/data/users/saulius/crontab/automatic-downloads/rss-feeds/RSC/lib/dictionaries/cif_core.dic
dictionary named 'cif_core.dic' version 2.4.2 from 2011-04-26.

Automatic conversion script
Id: cif_fix_values 4268 2015-11-12 08:31:59Z antanas 

 Adding full bibliography for 7040297--7040304.cif.
;
_cod_database_code 7040300
_shelx_space_group_comment
;
The symmetry employed for this shelxl refinement is uniquely defined
by the following loop, which should always be used as a source of
symmetry information in preference to the above space-group names.
They are only intended as comments.
;
_shelx_estimated_absorpt_t_min 0.884
_shelx_estimated_absorpt_t_max 0.940
_shelxl_version_number 2013-4

loop_
_space_group_symop_operation_xyz
'x, y, z'
'-x, y+1/2, -z'

loop_
_atom_site_label
_atom_site_type_symbol
_atom_site_fract_x
_atom_site_fract_y
_atom_site_fract_z
_atom_site_U_iso_or_equiv
_atom_site_adp_type
_atom_site_occupancy
_atom_site_site_symmetry_order
_atom_site_calc_flag
_atom_site_refinement_flags_posn
_atom_site_refinement_flags_adp
Ru1 Ru 0.93863(4) 1.00414(3) 0.50212(3) 0.01409(12) Uani 1 1 d . .
Ru2 Ru 0.47492(4) 0.98145(3) 0.98890(3) 0.01966(14) Uani 1 1 d . .
P1 P 0.81046(14) 1.09215(10) 0.42173(12) 0.0146(4) Uani 1 1 d . .
P2 P 1.01568(13) 0.99855(12) 0.36083(11) 0.0203(4) Uani 1 1 d . .
P3 P 0.49487(13) 0.97785(11) 0.82926(10) 0.0161(3) Uani 1 1 d . .
P4 P 0.37025(16) 1.08922(11) 0.94634(12) 0.0201(4) Uani 1 1 d . .
N1 N 0.8500(4) 0.9060(3) 0.4487(4) 0.0116(12) Uani 1 1 d . .
N2 N 0.2963(5) 0.9399(3) 0.9836(4) 0.0172(12) Uani 1 1 d . .
O1 O 1.1072(4) 1.1081(3) 0.6079(4) 0.0378(15) Uani 1 1 d . .
O2 O 0.7155(5) 1.0418(4) 1.0552(4) 0.0425(16) Uani 1 1 d . .
C1 C 1.0378(6) 1.0729(4) 0.5643(5) 0.0244(18) Uani 1 1 d . .
C2 C 0.8454(6) 1.1879(4) 0.4553(5) 0.0223(16) Uani 1 1 d . .
C3 C 0.9689(6) 1.2055(4) 0.4286(6) 0.0308(19) Uani 1 1 d . .
H3A H 1.0004 1.2487 0.4609 0.046 Uiso 1 1 calc R U
H3B H 0.9610 1.2133 0.3622 0.046 Uiso 1 1 calc R U
H3C H 1.0230 1.1656 0.4460 0.046 Uiso 1 1 calc R U
C4 C 0.7615(6) 1.2415(4) 0.4034(6) 0.0296(18) Uani 1 1 d . .
H4A H 0.7938 1.2897 0.4143 0.044 Uiso 1 1 calc R U
H4B H 0.6845 1.2386 0.4248 0.044 Uiso 1 1 calc R U
H4C H 0.7517 1.2308 0.3375 0.044 Uiso 1 1 calc R U
C5 C 0.8489(6) 1.2016(4) 0.5579(5) 0.0306(19) Uani 1 1 d . .
H5A H 0.7691 1.1965 0.5738 0.046 Uiso 1 1 calc R U
H5B H 0.8779 1.2501 0.5728 0.046 Uiso 1 1 calc R U
H5C H 0.9019 1.1671 0.5931 0.046 Uiso 1 1 calc R U
C6 C 0.6442(5) 1.0796(4) 0.4164(5) 0.0171(15) Uani 1 1 d . .
C7 C 0.5713(6) 1.1157(4) 0.3324(5) 0.0268(17) Uani 1 1 d . .
H7A H 0.5818 1.1676 0.3372 0.040 Uiso 1 1 calc R U
H7B H 0.4875 1.1040 0.3305 0.040 Uiso 1 1 calc R U
H7C H 0.5983 1.0986 0.2762 0.040 Uiso 1 1 calc R U
C8 C 0.6033(6) 1.1070(4) 0.5041(5) 0.0253(17) Uani 1 1 d . .
H8A H 0.5256 1.0868 0.5092 0.038 Uiso 1 1 calc R U
H8B H 0.5977 1.1592 0.5018 0.038 Uiso 1 1 calc R U
H8C H 0.6604 1.0927 0.5574 0.038 Uiso 1 1 calc R U
C9 C 0.6220(5) 0.9987(4) 0.4107(5) 0.0243(15) Uani 1 1 d . .
H9A H 0.5372 0.9893 0.4075 0.036 Uiso 1 1 calc R U
H9B H 0.6653 0.9756 0.4654 0.036 Uiso 1 1 calc R U
H9C H 0.6494 0.9797 0.3557 0.036 Uiso 1 1 calc R U
C10 C 0.8272(6) 1.0877(4) 0.2984(5) 0.0209(16) Uani 1 1 d . .
H10A H 0.7742 1.0501 0.2682 0.025 Uiso 1 1 calc R U
H10B H 0.8019 1.1337 0.2688 0.025 Uiso 1 1 calc R U
C11 C 0.9544(6) 1.0718(4) 0.2830(5) 0.0235(17) Uani 1 1 d . .
H11A H 1.0038 1.1151 0.2956 0.028 Uiso 1 1 calc R U
H11B H 0.9550 1.0577 0.2183 0.028 Uiso 1 1 calc R U
C12 C 1.1773(5) 1.0016(5) 0.3496(5) 0.0300(17) Uani 1 1 d . .
C13 C 1.2335(6) 0.9276(5) 0.3738(5) 0.033(2) Uani 1 1 d . .
H13A H 1.2296 0.9166 0.4383 0.049 Uiso 1 1 calc R U
H13B H 1.3164 0.9282 0.3640 0.049 Uiso 1 1 calc R U
H13C H 1.1903 0.8912 0.3344 0.049 Uiso 1 1 calc R U
C14 C 1.1960(6) 1.0195(6) 0.2515(6) 0.047(3) Uani 1 1 d . .
H14A H 1.2808 1.0186 0.2476 0.070 Uiso 1 1 calc R U
H14B H 1.1644 1.0672 0.2351 0.070 Uiso 1 1 calc R U
H14C H 1.1549 0.9843 0.2090 0.070 Uiso 1 1 calc R U
C15 C 1.2372(6) 1.0582(5) 0.4158(7) 0.042(2) Uani 1 1 d . .
H15A H 1.1959 1.1038 0.4039 0.064 Uiso 1 1 calc R U
H15B H 1.3199 1.0637 0.4067 0.064 Uiso 1 1 calc R U
H15C H 1.2343 1.0433 0.4792 0.064 Uiso 1 1 calc R U
C16 C 0.9515(6) 0.9190(4) 0.3154(5) 0.0226(17) Uani 1 1 d . .
C17 C 0.9627(6) 0.8789(4) 0.2271(5) 0.0260(17) Uani 1 1 d . .
H17A H 1.0426 0.8845 0.2101 0.031 Uiso 1 1 calc R U
H17B H 0.9029 0.8952 0.1756 0.031 Uiso 1 1 calc R U
C18 C 0.9400(6) 0.8017(4) 0.2535(5) 0.0256(17) Uani 1 1 d . .
H18A H 1.0151 0.7778 0.2790 0.031 Uiso 1 1 calc R U
H18B H 0.9020 0.7745 0.1993 0.031 Uiso 1 1 calc R U
C19 C 0.8574(5) 0.8066(4) 0.3264(4) 0.0181(15) Uani 1 1 d . .
H19A H 0.7735 0.8027 0.2979 0.022 Uiso 1 1 calc R U
H19B H 0.8752 0.7686 0.3731 0.022 Uiso 1 1 calc R U
C20 C 0.8839(5) 0.8802(4) 0.3687(4) 0.0188(15) Uani 1 1 d . .
C21 C 0.8210(5) 0.8598(4) 0.5185(4) 0.0146(14) Uani 1 1 d . .
C22 C 0.7273(5) 0.8094(4) 0.5106(4) 0.0142(13) Uani 1 1 d . .
C23 C 0.7159(6) 0.7675(4) 0.5880(5) 0.0203(15) Uani 1 1 d . .
H23 H 0.6576 0.7309 0.5821 0.024 Uiso 1 1 calc R U
C24 C 0.7854(6) 0.7770(4) 0.6717(5) 0.0229(16) Uani 1 1 d . .
H24 H 0.7757 0.7474 0.7224 0.028 Uiso 1 1 calc R U
C25 C 0.8705(6) 0.8309(4) 0.6811(4) 0.0198(15) Uani 1 1 d . .
H25 H 0.9165 0.8395 0.7394 0.024 Uiso 1 1 calc R U
C26 C 0.8884(5) 0.8719(4) 0.6060(4) 0.0157(14) Uani 1 1 d . .
C27 C 0.6317(5) 0.8011(4) 0.4271(4) 0.0168(14) Uani 1 1 d . .
H27 H 0.6513 0.8336 0.3777 0.020 Uiso 1 1 calc R U
C28 C 0.6226(6) 0.7249(4) 0.3889(5) 0.0235(16) Uani 1 1 d . .
H28A H 0.5959 0.6928 0.4342 0.035 Uiso 1 1 calc R U
H28B H 0.7004 0.7094 0.3762 0.035 Uiso 1 1 calc R U
H28C H 0.5658 0.7237 0.3320 0.035 Uiso 1 1 calc R U
C29 C 0.5107(5) 0.8234(4) 0.4515(4) 0.0181(15) Uani 1 1 d . .
H29A H 0.5150 0.8727 0.4738 0.027 Uiso 1 1 calc R U
H29B H 0.4896 0.7918 0.4996 0.027 Uiso 1 1 calc R U
H29C H 0.4505 0.8198 0.3968 0.027 Uiso 1 1 calc R U
C30 C 0.9848(5) 0.9267(4) 0.6150(4) 0.0194(15) Uani 1 1 d . .
C31 C 1.0701(6) 0.9247(4) 0.5542(5) 0.0223(17) Uani 1 1 d . .
H31A H 1.0716 0.8808 0.5169 0.027 Uiso 1 1 calc R U
H31B H 1.1499 0.9429 0.5787 0.027 Uiso 1 1 calc R U
C32 C 1.0211(6) 0.9580(4) 0.7101(4) 0.0253(18) Uani 1 1 d . .
H32A H 1.0815 0.9947 0.7077 0.038 Uiso 1 1 calc R U
H32B H 1.0533 0.9201 0.7526 0.038 Uiso 1 1 calc R U
H32C H 0.9519 0.9793 0.7315 0.038 Uiso 1 1 calc R U
C33 C 0.6252(7) 1.0189(5) 1.0232(5) 0.0293(19) Uani 1 1 d . .
C34 C 0.6504(5) 0.9929(5) 0.8038(4) 0.0246(18) Uani 1 1 d . .
C35 C 0.6832(6) 1.0712(5) 0.8239(6) 0.036(2) Uani 1 1 d . .
H35A H 0.7671 1.0784 0.8199 0.054 Uiso 1 1 calc R U
H35B H 0.6685 1.0835 0.8859 0.054 Uiso 1 1 calc R U
H35C H 0.6350 1.1018 0.7790 0.054 Uiso 1 1 calc R U
C36 C 0.7391(6) 0.9427(5) 0.8617(5) 0.0300(19) Uani 1 1 d . .
H36A H 0.7333 0.9488 0.9269 0.045 Uiso 1 1 calc R U
H36B H 0.8196 0.9542 0.8512 0.045 Uiso 1 1 calc R U
H36C H 0.7207 0.8931 0.8437 0.045 Uiso 1 1 calc R U
C37 C 0.6625(6) 0.9811(5) 0.7011(4) 0.036(2) Uani 1 1 d . .
H37A H 0.6474 0.9308 0.6851 0.053 Uiso 1 1 calc R U
H37B H 0.7426 0.9939 0.6912 0.053 Uiso 1 1 calc R U
H37C H 0.6050 1.0111 0.6624 0.053 Uiso 1 1 calc R U
C38 C 0.4308(6) 0.8995(4) 0.7585(5) 0.0176(15) Uani 1 1 d . .
C39 C 0.3155(6) 0.8803(4) 0.7940(5) 0.0254(17) Uani 1 1 d . .
H39A H 0.3339 0.8604 0.8560 0.038 Uiso 1 1 calc R U
H39B H 0.2719 0.8449 0.7530 0.038 Uiso 1 1 calc R U
H39C H 0.2670 0.9233 0.7954 0.038 Uiso 1 1 calc R U
C40 C 0.4022(6) 0.9145(4) 0.6542(4) 0.0240(17) Uani 1 1 d . .
H40A H 0.3553 0.9583 0.6440 0.036 Uiso 1 1 calc R U
H40B H 0.3571 0.8745 0.6237 0.036 Uiso 1 1 calc R U
H40C H 0.4761 0.9202 0.6289 0.036 Uiso 1 1 calc R U
C41 C 0.5119(6) 0.8335(4) 0.7744(5) 0.0245(16) Uani 1 1 d . .
H41A H 0.4692 0.7914 0.7473 0.037 Uiso 1 1 calc R U
H41B H 0.5355 0.8260 0.8405 0.037 Uiso 1 1 calc R U
H41C H 0.5825 0.8411 0.7453 0.037 Uiso 1 1 calc R U
C42 C 0.4065(6) 1.0519(4) 0.7700(5) 0.0207(16) Uani 1 1 d . .
H42A H 0.4427 1.0667 0.7161 0.025 Uiso 1 1 calc R U
H42B H 0.3258 1.0343 0.7473 0.025 Uiso 1 1 calc R U
C43 C 0.3974(6) 1.1168(4) 0.8310(5) 0.0231(16) Uani 1 1 d . .
H43A H 0.3320 1.1479 0.8024 0.028 Uiso 1 1 calc R U
H43B H 0.4718 1.1446 0.8365 0.028 Uiso 1 1 calc R U
C44 C 0.3888(6) 1.1764(4) 1.0111(5) 0.0255(17) Uani 1 1 d . .
C45 C 0.3313(6) 1.1718(4) 1.0976(5) 0.0292(18) Uani 1 1 d . .
H45A H 0.2495 1.1552 1.0815 0.044 Uiso 1 1 calc R U
H45B H 0.3318 1.2190 1.1261 0.044 Uiso 1 1 calc R U
H45C H 0.3756 1.1382 1.1408 0.044 Uiso 1 1 calc R U
C46 C 0.3347(7) 1.2386(5) 0.9530(6) 0.037(2) Uani 1 1 d . .
H46A H 0.3482 1.2829 0.9883 0.055 Uiso 1 1 calc R U
H46B H 0.2495 1.2308 0.9360 0.055 Uiso 1 1 calc R U
H46C H 0.3715 1.2421 0.8972 0.055 Uiso 1 1 calc R U
C47 C 0.5231(6) 1.1903(4) 1.0385(6) 0.0335(19) Uani 1 1 d . .
H47A H 0.5568 1.1544 1.0834 0.050 Uiso 1 1 calc R U
H47B H 0.5353 1.2380 1.0657 0.050 Uiso 1 1 calc R U
H47C H 0.5622 1.1873 0.9838 0.050 Uiso 1 1 calc R U
C48 C 0.2239(6) 1.0588(4) 0.9412(5) 0.0206(15) Uani 1 1 d . .
C49 C 0.1064(6) 1.0978(4) 0.9252(5) 0.0269(17) Uani 1 1 d . .
H49A H 0.0700 1.0960 0.8598 0.032 Uiso 1 1 calc R U
H49B H 0.1154 1.1483 0.9450 0.032 Uiso 1 1 calc R U
C50 C 0.0341(6) 1.0556(4) 0.9857(5) 0.0278(18) Uani 1 1 d . .
H50A H 0.0472 1.0739 1.0495 0.033 Uiso 1 1 calc R U
H50B H -0.0514 1.0582 0.9615 0.033 Uiso 1 1 calc R U
C51 C 0.0793(5) 0.9796(4) 0.9820(4) 0.0232(14) Uani 1 1 d . .
H51A H 0.0345 0.9531 0.9298 0.028 Uiso 1 1 calc R U
H51B H 0.0733 0.9537 1.0398 0.028 Uiso 1 1 calc R U
C52 C 0.2088(5) 0.9896(4) 0.9691(4) 0.0182(15) Uani 1 1 d . .
C53 C 0.2881(6) 0.8792(4) 1.0404(4) 0.0164(14) Uani 1 1 d . .
C54 C 0.2035(6) 0.8235(4) 1.0276(5) 0.0219(16) Uani 1 1 d . .
C55 C 0.2088(7) 0.7697(4) 1.0938(5) 0.0312(18) Uani 1 1 d . .
H55 H 0.1507 0.7331 1.0863 0.037 Uiso 1 1 calc R U
C56 C 0.2966(7) 0.7683(4) 1.1702(5) 0.0345(19) Uani 1 1 d . .
H56 H 0.2947 0.7336 1.2170 0.041 Uiso 1 1 calc R U
C57 C 0.3861(7) 0.8177(4) 1.1771(5) 0.0281(18) Uani 1 1 d . .
H57 H 0.4505 0.8143 1.2259 0.034 Uiso 1 1 calc R U
C58 C 0.3832(6) 0.8722(4) 1.1138(4) 0.0216(16) Uani 1 1 d . .
C59 C 0.1135(6) 0.8136(4) 0.9399(5) 0.0220(16) Uani 1 1 d . .
H59 H 0.1184 0.8558 0.8992 0.026 Uiso 1 1 calc R U
C60 C -0.0146(6) 0.8071(5) 0.9596(5) 0.0313(18) Uani 1 1 d . .
H60A H -0.0367 0.8510 0.9890 0.047 Uiso 1 1 calc R U
H60B H -0.0205 0.7665 1.0005 0.047 Uiso 1 1 calc R U
H60C H -0.0680 0.7998 0.9017 0.047 Uiso 1 1 calc R U
C61 C 0.1440(7) 0.7467(4) 0.8891(5) 0.0310(18) Uani 1 1 d . .
H61A H 0.1313 0.7044 0.9253 0.047 Uiso 1 1 calc R U
H61B H 0.2271 0.7488 0.8800 0.047 Uiso 1 1 calc R U
H61C H 0.0932 0.7442 0.8292 0.047 Uiso 1 1 calc R U
C62 C 0.4814(7) 0.9276(5) 1.1222(5) 0.0316(19) Uani 1 1 d . .
C63 C 0.4430(7) 1.0029(5) 1.1270(5) 0.0356(19) Uani 1 1 d . .
H63A H 0.4991 1.0358 1.1639 0.043 Uiso 1 1 calc R U
H63B H 0.3596 1.0108 1.1350 0.043 Uiso 1 1 calc R U
C64 C 0.5990(7) 0.9100(5) 1.1771(5) 0.034(2) Uani 1 1 d . .
H64A H 0.5890 0.8998 1.2407 0.051 Uiso 1 1 calc R U
H64B H 0.6527 0.9506 1.1758 0.051 Uiso 1 1 calc R U
H64C H 0.6324 0.8681 1.1505 0.051 Uiso 1 1 calc R U
H2 H 0.523(5) 0.894(4) 1.009(4) 0.012(16) Uiso 1 1 d . .
H1 H 0.846(5) 1.010(4) 0.575(4) 0.032(19) Uiso 1 1 d . .

loop_
_atom_site_aniso_label
_atom_site_aniso_U_11
_atom_site_aniso_U_22
_atom_site_aniso_U_33
_atom_site_aniso_U_23
_atom_site_aniso_U_13
_atom_site_aniso_U_12
Ru1 0.0094(2) 0.0173(3) 0.0149(2) 0.0029(2) -0.00029(17) -0.0019(2)
Ru2 0.0190(3) 0.0224(3) 0.0154(2) 0.0028(2) -0.00448(19) -0.0034(2)
P1 0.0132(8) 0.0134(9) 0.0169(9) 0.0021(7) 0.0012(7) -0.0012(7)
P2 0.0118(7) 0.0268(12) 0.0239(8) 0.0086(9) 0.0082(6) 0.0023(8)
P3 0.0125(7) 0.0188(9) 0.0166(8) 0.0024(8) 0.0013(6) -0.0004(7)
P4 0.0277(10) 0.0148(10) 0.0176(9) -0.0012(8) 0.0027(8) -0.0001(8)
N1 0.009(3) 0.015(3) 0.012(3) 0.000(2) 0.004(2) 0.004(2)
N2 0.017(3) 0.019(3) 0.016(3) 0.003(2) 0.003(2) 0.000(2)
O1 0.025(3) 0.041(4) 0.041(3) -0.002(3) -0.016(2) -0.011(3)
O2 0.024(3) 0.056(4) 0.041(3) -0.004(3) -0.015(2) -0.013(3)
C1 0.019(4) 0.029(5) 0.026(4) 0.015(4) 0.003(3) 0.004(3)
C2 0.021(4) 0.013(4) 0.032(4) 0.000(3) 0.002(3) -0.003(3)
C3 0.022(4) 0.027(5) 0.043(5) 0.007(4) 0.002(3) -0.009(3)
C4 0.028(4) 0.016(4) 0.043(5) 0.001(4) -0.001(3) -0.006(3)
C5 0.028(4) 0.023(5) 0.038(5) -0.006(4) -0.005(3) -0.002(3)
C6 0.008(3) 0.020(4) 0.024(4) 0.007(3) 0.005(3) 0.001(3)
C7 0.013(3) 0.035(5) 0.031(4) 0.005(4) -0.001(3) -0.003(3)
C8 0.021(3) 0.022(4) 0.035(4) 0.008(3) 0.010(3) 0.007(3)
C9 0.012(3) 0.020(4) 0.040(4) -0.002(4) 0.001(3) -0.002(3)
C10 0.021(4) 0.019(4) 0.022(4) 0.003(3) 0.003(3) 0.003(3)
C11 0.015(3) 0.035(5) 0.023(4) 0.011(3) 0.010(3) 0.004(3)
C12 0.013(3) 0.042(5) 0.039(4) 0.001(4) 0.015(3) 0.000(4)
C13 0.013(4) 0.051(6) 0.036(5) 0.010(4) 0.012(3) 0.011(3)
C14 0.027(4) 0.066(8) 0.054(5) 0.017(5) 0.025(4) 0.005(4)
C15 0.011(4) 0.050(6) 0.069(6) 0.000(5) 0.015(4) -0.009(4)
C16 0.020(4) 0.030(5) 0.019(4) 0.007(3) 0.008(3) 0.010(3)
C17 0.022(4) 0.040(5) 0.017(4) 0.003(3) 0.010(3) 0.001(3)
C18 0.024(4) 0.037(5) 0.017(3) -0.005(3) 0.004(3) 0.007(3)
C19 0.015(3) 0.025(4) 0.015(3) 0.003(3) 0.001(3) 0.004(3)
C20 0.013(3) 0.026(4) 0.017(3) 0.005(3) 0.000(3) 0.009(3)
C21 0.013(3) 0.016(4) 0.016(3) 0.007(3) 0.005(3) 0.005(3)
C22 0.017(3) 0.009(3) 0.018(3) 0.003(3) 0.005(3) 0.004(3)
C23 0.020(3) 0.015(4) 0.028(4) 0.004(3) 0.011(3) 0.002(3)
C24 0.027(4) 0.026(4) 0.017(3) 0.008(3) 0.011(3) 0.010(3)
C25 0.019(3) 0.025(4) 0.015(3) 0.002(3) 0.001(3) 0.007(3)
C26 0.014(3) 0.017(4) 0.017(3) 0.000(3) 0.002(3) 0.012(3)
C27 0.018(3) 0.018(4) 0.015(3) 0.003(3) 0.003(3) 0.001(3)
C28 0.024(4) 0.022(4) 0.025(4) -0.003(3) 0.004(3) 0.000(3)
C29 0.018(3) 0.019(4) 0.019(3) -0.001(3) 0.007(3) -0.003(3)
C30 0.014(3) 0.026(4) 0.017(3) 0.004(3) -0.002(3) 0.004(3)
C31 0.020(4) 0.026(5) 0.023(4) 0.008(3) 0.007(3) 0.002(3)
C32 0.018(3) 0.036(5) 0.021(3) 0.006(3) 0.001(3) -0.001(3)
C33 0.034(4) 0.028(5) 0.027(4) -0.001(3) 0.006(3) 0.008(4)
C34 0.011(3) 0.039(6) 0.024(3) 0.004(4) 0.003(2) 0.001(3)
C35 0.022(4) 0.050(6) 0.037(5) 0.006(4) 0.003(3) -0.013(4)
C36 0.016(4) 0.046(6) 0.028(4) 0.008(4) 0.000(3) -0.001(3)
C37 0.019(3) 0.060(6) 0.030(4) 0.019(4) 0.010(3) 0.004(4)
C38 0.016(3) 0.023(4) 0.015(3) -0.001(3) 0.005(3) 0.000(3)
C39 0.023(4) 0.026(5) 0.026(4) -0.007(3) 0.003(3) -0.006(3)
C40 0.020(4) 0.036(5) 0.017(3) -0.004(3) 0.004(3) 0.002(3)
C41 0.030(4) 0.022(4) 0.023(4) -0.002(3) 0.007(3) 0.002(3)
C42 0.025(4) 0.018(4) 0.018(4) 0.007(3) 0.002(3) 0.002(3)
C43 0.025(4) 0.018(4) 0.026(4) 0.001(3) 0.003(3) -0.001(3)
C44 0.034(4) 0.015(4) 0.028(4) 0.001(3) 0.008(3) -0.003(3)
C45 0.028(4) 0.026(5) 0.035(4) -0.011(4) 0.010(3) -0.001(3)
C46 0.054(5) 0.018(4) 0.038(5) -0.005(4) 0.009(4) 0.001(4)
C47 0.034(4) 0.027(5) 0.039(5) -0.009(4) 0.005(4) -0.008(4)
C48 0.026(4) 0.014(4) 0.021(4) -0.002(3) -0.001(3) 0.000(3)
C49 0.029(4) 0.020(4) 0.029(4) -0.006(3) -0.002(3) 0.004(3)
C50 0.022(4) 0.032(5) 0.030(4) 0.000(4) 0.005(3) 0.005(3)
C51 0.023(3) 0.024(4) 0.023(3) -0.004(3) 0.005(3) 0.000(3)
C52 0.023(3) 0.019(5) 0.013(3) -0.002(3) 0.003(2) 0.001(3)
C53 0.024(3) 0.013(4) 0.014(3) 0.003(3) 0.009(3) 0.006(3)
C54 0.026(4) 0.021(4) 0.020(4) 0.004(3) 0.009(3) 0.001(3)
C55 0.039(4) 0.024(5) 0.031(4) 0.005(4) 0.009(4) -0.006(4)
C56 0.061(5) 0.024(5) 0.020(4) 0.012(3) 0.013(4) 0.001(4)
C57 0.040(4) 0.028(5) 0.015(4) 0.005(3) 0.002(3) 0.007(4)
C58 0.026(4) 0.024(4) 0.013(3) -0.004(3) -0.001(3) 0.003(3)
C59 0.026(4) 0.023(4) 0.018(3) -0.001(3) 0.007(3) -0.010(3)
C60 0.030(4) 0.032(5) 0.032(4) 0.004(4) 0.007(3) -0.006(4)
C61 0.036(4) 0.026(5) 0.031(4) 0.002(4) 0.003(3) -0.004(4)
C62 0.029(4) 0.041(5) 0.022(4) 0.014(4) -0.004(3) -0.001(4)
C63 0.042(4) 0.043(5) 0.023(4) -0.008(4) 0.006(3) 0.002(5)
C64 0.034(4) 0.042(6) 0.022(4) 0.001(4) -0.006(3) 0.002(4)

loop_
_atom_type_symbol
_atom_type_description
_atom_type_scat_dispersion_real
_atom_type_scat_dispersion_imag
_atom_type_scat_source
C C 0.0033 0.0016 'International Tables Vol C Tables 4.2.6.8 and 6.1.1.4'
H H 0.0000 0.0000 'International Tables Vol C Tables 4.2.6.8 and 6.1.1.4'
N N 0.0061 0.0033 'International Tables Vol C Tables 4.2.6.8 and 6.1.1.4'
O O 0.0106 0.0060 'International Tables Vol C Tables 4.2.6.8 and 6.1.1.4'
P P 0.1023 0.0942 'International Tables Vol C Tables 4.2.6.8 and 6.1.1.4'
Ru Ru -1.2594 0.8363 'International Tables Vol C Tables 4.2.6.8 and 6.1.1.4'

loop_
_geom_angle_atom_site_label_1
_geom_angle_atom_site_label_2
_geom_angle_atom_site_label_3
_geom_angle
C1 Ru1 C31 87.9(3)
C1 Ru1 N1 166.5(2)
C31 Ru1 N1 79.0(3)
C1 Ru1 C30 91.5(3)
C31 Ru1 C30 37.9(2)
N1 Ru1 C30 76.3(2)
C1 Ru1 P2 100.5(2)
C31 Ru1 P2 87.14(19)
N1 Ru1 P2 82.02(14)
C30 Ru1 P2 123.40(18)
C1 Ru1 P1 92.7(2)
C31 Ru1 P1 170.09(19)
N1 Ru1 P1 100.69(15)
C30 Ru1 P1 151.89(18)
P2 Ru1 P1 83.02(6)
C1 Ru1 H1 92(3)
C31 Ru1 H1 107(3)
N1 Ru1 H1 89(3)
C30 Ru1 H1 70(3)
P2 Ru1 H1 161(2)
P1 Ru1 H1 82(3)
C33 Ru2 C63 87.4(3)
C33 Ru2 N2 166.2(3)
C63 Ru2 N2 78.9(3)
C33 Ru2 C62 91.5(3)
C63 Ru2 C62 39.8(3)
N2 Ru2 C62 76.8(2)
C33 Ru2 P4 99.1(3)
C63 Ru2 P4 86.5(2)
N2 Ru2 P4 82.09(16)
C62 Ru2 P4 124.9(2)
C33 Ru2 P3 93.2(2)
C63 Ru2 P3 169.9(3)
N2 Ru2 P3 100.57(14)
C62 Ru2 P3 150.2(2)
P4 Ru2 P3 83.38(7)
C33 Ru2 H2 93(2)
C63 Ru2 H2 96(2)
N2 Ru2 H2 87(2)
C62 Ru2 H2 56(2)
P4 Ru2 H2 168(2)
P3 Ru2 H2 94(2)
C10 P1 C2 104.4(3)
C10 P1 C6 101.8(3)
C2 P1 C6 107.4(3)
C10 P1 Ru1 107.8(2)
C2 P1 Ru1 115.8(2)
C6 P1 Ru1 117.8(2)
C16 P2 C11 107.3(4)
C16 P2 C12 110.7(4)
C11 P2 C12 101.9(3)
C16 P2 Ru1 100.5(2)
C11 P2 Ru1 110.6(2)
C12 P2 Ru1 125.0(2)
C42 P3 C38 100.7(3)
C42 P3 C34 104.9(3)
C38 P3 C34 107.8(3)
C42 P3 Ru2 108.3(2)
C38 P3 Ru2 118.5(2)
C34 P3 Ru2 115.0(2)
C48 P4 C43 110.1(3)
C48 P4 C44 109.6(3)
C43 P4 C44 101.6(3)
C48 P4 Ru2 100.0(3)
C43 P4 Ru2 109.4(3)
C44 P4 Ru2 126.0(2)
C20 N1 C21 122.0(6)
C20 N1 Ru1 115.2(4)
C21 N1 Ru1 113.5(4)
C52 N2 C53 121.8(5)
C52 N2 Ru2 115.2(4)
C53 N2 Ru2 114.2(4)
O1 C1 Ru1 171.3(7)
C4 C2 C5 107.9(6)
C4 C2 C3 105.2(6)
C5 C2 C3 109.0(6)
C4 C2 P1 113.9(5)
C5 C2 P1 113.0(5)
C3 C2 P1 107.4(5)
C2 C3 H3A 109.5
C2 C3 H3B 109.5
H3A C3 H3B 109.5
C2 C3 H3C 109.5
H3A C3 H3C 109.5
H3B C3 H3C 109.5
C2 C4 H4A 109.5
C2 C4 H4B 109.5
H4A C4 H4B 109.5
C2 C4 H4C 109.5
H4A C4 H4C 109.5
H4B C4 H4C 109.5
C2 C5 H5A 109.5
C2 C5 H5B 109.5
H5A C5 H5B 109.5
C2 C5 H5C 109.5
H5A C5 H5C 109.5
H5B C5 H5C 109.5
C8 C6 C9 108.0(6)
C8 C6 C7 109.4(6)
C9 C6 C7 109.0(6)
C8 C6 P1 110.8(5)
C9 C6 P1 106.2(4)
C7 C6 P1 113.2(4)
C6 C7 H7A 109.5
C6 C7 H7B 109.5
H7A C7 H7B 109.5
C6 C7 H7C 109.5
H7A C7 H7C 109.5
H7B C7 H7C 109.5
C6 C8 H8A 109.5
C6 C8 H8B 109.5
H8A C8 H8B 109.5
C6 C8 H8C 109.5
H8A C8 H8C 109.5
H8B C8 H8C 109.5
C6 C9 H9A 109.5
C6 C9 H9B 109.5
H9A C9 H9B 109.5
C6 C9 H9C 109.5
H9A C9 H9C 109.5
H9B C9 H9C 109.5
C11 C10 P1 113.2(5)
C11 C10 H10A 108.9
P1 C10 H10A 108.9
C11 C10 H10B 108.9
P1 C10 H10B 108.9
H10A C10 H10B 107.7
C10 C11 P2 109.2(5)
C10 C11 H11A 109.8
P2 C11 H11A 109.8
C10 C11 H11B 109.8
P2 C11 H11B 109.8
H11A C11 H11B 108.3
C14 C12 C15 109.7(7)
C14 C12 C13 107.6(7)
C15 C12 C13 110.1(6)
C14 C12 P2 111.7(5)
C15 C12 P2 108.4(5)
C13 C12 P2 109.4(5)
C12 C13 H13A 109.5
C12 C13 H13B 109.5
H13A C13 H13B 109.5
C12 C13 H13C 109.5
H13A C13 H13C 109.5
H13B C13 H13C 109.5
C12 C14 H14A 109.5
C12 C14 H14B 109.5
H14A C14 H14B 109.5
C12 C14 H14C 109.5
H14A C14 H14C 109.5
H14B C14 H14C 109.5
C12 C15 H15A 109.5
C12 C15 H15B 109.5
H15A C15 H15B 109.5
C12 C15 H15C 109.5
H15A C15 H15C 109.5
H15B C15 H15C 109.5
C20 C16 C17 110.5(7)
C20 C16 P2 117.9(6)
C17 C16 P2 131.5(5)
C16 C17 C18 102.1(6)
C16 C17 H17A 111.3
C18 C17 H17A 111.3
C16 C17 H17B 111.3
C18 C17 H17B 111.3
H17A C17 H17B 109.2
C17 C18 C19 105.5(6)
C17 C18 H18A 110.6
C19 C18 H18A 110.6
C17 C18 H18B 110.6
C19 C18 H18B 110.6
H18A C18 H18B 108.8
C20 C19 C18 103.5(6)
C20 C19 H19A 111.1
C18 C19 H19A 111.1
C20 C19 H19B 111.1
C18 C19 H19B 111.1
H19A C19 H19B 109.0
N1 C20 C16 123.5(7)
N1 C20 C19 126.9(6)
C16 C20 C19 109.6(6)
C26 C21 C22 118.8(6)
C26 C21 N1 113.9(6)
C22 C21 N1 127.1(6)
C23 C22 C21 117.9(6)
C23 C22 C27 117.0(6)
C21 C22 C27 125.0(6)
C24 C23 C22 122.8(7)
C24 C23 H23 118.6
C22 C23 H23 118.6
C23 C24 C25 118.9(7)
C23 C24 H24 120.5
C25 C24 H24 120.5
C26 C25 C24 120.5(6)
C26 C25 H25 119.8
C24 C25 H25 119.8
C25 C26 C21 120.7(6)
C25 C26 C30 120.3(6)
C21 C26 C30 118.9(6)
C22 C27 C28 113.1(6)
C22 C27 C29 110.1(5)
C28 C27 C29 109.0(5)
C22 C27 H27 108.2
C28 C27 H27 108.2
C29 C27 H27 108.2
C27 C28 H28A 109.5
C27 C28 H28B 109.5
H28A C28 H28B 109.5
C27 C28 H28C 109.5
H28A C28 H28C 109.5
H28B C28 H28C 109.5
C27 C29 H29A 109.5
C27 C29 H29B 109.5
H29A C29 H29B 109.5
C27 C29 H29C 109.5
H29A C29 H29C 109.5
H29B C29 H29C 109.5
C31 C30 C26 119.4(6)
C31 C30 C32 118.3(6)
C26 C30 C32 116.2(6)
C31 C30 Ru1 69.6(4)
C26 C30 Ru1 107.1(4)
C32 C30 Ru1 116.2(5)
C30 C31 Ru1 72.5(4)
C30 C31 H31A 116.3
Ru1 C31 H31A 116.3
C30 C31 H31B 116.3
Ru1 C31 H31B 116.3
H31A C31 H31B 113.3
C30 C32 H32A 109.5
C30 C32 H32B 109.5
H32A C32 H32B 109.5
C30 C32 H32C 109.5
H32A C32 H32C 109.5
H32B C32 H32C 109.5
O2 C33 Ru2 171.7(7)
C35 C34 C36 110.9(6)
C35 C34 C37 105.6(6)
C36 C34 C37 107.6(6)
C35 C34 P3 108.3(5)
C36 C34 P3 111.0(5)
C37 C34 P3 113.3(4)
C34 C35 H35A 109.5
C34 C35 H35B 109.5
H35A C35 H35B 109.5
C34 C35 H35C 109.5
H35A C35 H35C 109.5
H35B C35 H35C 109.5
C34 C36 H36A 109.5
C34 C36 H36B 109.5
H36A C36 H36B 109.5
C34 C36 H36C 109.5
H36A C36 H36C 109.5
H36B C36 H36C 109.5
C34 C37 H37A 109.5
C34 C37 H37B 109.5
H37A C37 H37B 109.5
C34 C37 H37C 109.5
H37A C37 H37C 109.5
H37B C37 H37C 109.5
C39 C38 C41 106.8(6)
C39 C38 C40 108.5(5)
C41 C38 C40 109.1(6)
C39 C38 P3 106.1(5)
C41 C38 P3 111.5(5)
C40 C38 P3 114.4(5)
C38 C39 H39A 109.5
C38 C39 H39B 109.5
H39A C39 H39B 109.5
C38 C39 H39C 109.5
H39A C39 H39C 109.5
H39B C39 H39C 109.5
C38 C40 H40A 109.5
C38 C40 H40B 109.5
H40A C40 H40B 109.5
C38 C40 H40C 109.5
H40A C40 H40C 109.5
H40B C40 H40C 109.5
C38 C41 H41A 109.5
C38 C41 H41B 109.5
H41A C41 H41B 109.5
C38 C41 H41C 109.5
H41A C41 H41C 109.5
H41B C41 H41C 109.5
C43 C42 P3 113.7(5)
C43 C42 H42A 108.8
P3 C42 H42A 108.8
C43 C42 H42B 108.8
P3 C42 H42B 108.8
H42A C42 H42B 107.7
C42 C43 P4 110.7(5)
C42 C43 H43A 109.5
P4 C43 H43A 109.5
C42 C43 H43B 109.5
P4 C43 H43B 109.5
H43A C43 H43B 108.1
C46 C44 C45 108.9(7)
C46 C44 C47 108.7(7)
C45 C44 C47 109.2(6)
C46 C44 P4 112.0(5)
C45 C44 P4 110.1(5)
C47 C44 P4 108.0(5)
C44 C45 H45A 109.5
C44 C45 H45B 109.5
H45A C45 H45B 109.5
C44 C45 H45C 109.5
H45A C45 H45C 109.5
H45B C45 H45C 109.5
C44 C46 H46A 109.5
C44 C46 H46B 109.5
H46A C46 H46B 109.5
C44 C46 H46C 109.5
H46A C46 H46C 109.5
H46B C46 H46C 109.5
C44 C47 H47A 109.5
C44 C47 H47B 109.5
H47A C47 H47B 109.5
C44 C47 H47C 109.5
H47A C47 H47C 109.5
H47B C47 H47C 109.5
C52 C48 C49 110.6(6)
C52 C48 P4 117.0(5)
C49 C48 P4 131.7(6)
C48 C49 C50 101.8(6)
C48 C49 H49A 111.4
C50 C49 H49A 111.4
C48 C49 H49B 111.4
C50 C49 H49B 111.4
H49A C49 H49B 109.3
C51 C50 C49 104.4(5)
C51 C50 H50A 110.9
C49 C50 H50A 110.9
C51 C50 H50B 110.9
C49 C50 H50B 110.9
H50A C50 H50B 108.9
C50 C51 C52 103.3(6)
C50 C51 H51A 111.1
C52 C51 H51A 111.1
C50 C51 H51B 111.1
C52 C51 H51B 111.1
H51A C51 H51B 109.1
N2 C52 C48 124.6(6)
N2 C52 C51 126.8(6)
C48 C52 C51 108.6(6)
C54 C53 C58 117.5(6)
C54 C53 N2 128.0(6)
C58 C53 N2 114.2(6)
C55 C54 C53 118.9(6)
C55 C54 C59 116.8(7)
C53 C54 C59 123.9(6)
C56 C55 C54 121.8(7)
C56 C55 H55 119.1
C54 C55 H55 119.1
C57 C56 C55 119.1(7)
C57 C56 H56 120.5
C55 C56 H56 120.5
C56 C57 C58 120.5(7)
C56 C57 H57 119.7
C58 C57 H57 119.7
C57 C58 C53 121.4(7)
C57 C58 C62 120.6(6)
C53 C58 C62 118.0(6)
C61 C59 C54 109.8(6)
C61 C59 C60 108.8(6)
C54 C59 C60 112.8(6)
C61 C59 H59 108.5
C54 C59 H59 108.5
C60 C59 H59 108.5
C59 C60 H60A 109.5
C59 C60 H60B 109.5
H60A C60 H60B 109.5
C59 C60 H60C 109.5
H60A C60 H60C 109.5
H60B C60 H60C 109.5
C59 C61 H61A 109.5
C59 C61 H61B 109.5
H61A C61 H61B 109.5
C59 C61 H61C 109.5
H61A C61 H61C 109.5
H61B C61 H61C 109.5
C63 C62 C64 115.6(7)
C63 C62 C58 115.7(6)
C64 C62 C58 119.1(7)
C63 C62 Ru2 68.6(4)
C64 C62 Ru2 119.2(5)
C58 C62 Ru2 108.5(5)
C62 C63 Ru2 71.6(4)
C62 C63 H63A 116.4
Ru2 C63 H63A 116.4
C62 C63 H63B 116.4
Ru2 C63 H63B 116.4
H63A C63 H63B 113.4
C62 C64 H64A 109.5
C62 C64 H64B 109.5
H64A C64 H64B 109.5
C62 C64 H64C 109.5
H64A C64 H64C 109.5
H64B C64 H64C 109.5

loop_
_geom_bond_atom_site_label_1
_geom_bond_atom_site_label_2
_geom_bond_distance
Ru1 C1 1.863(8)
Ru1 C31 2.172(7)
Ru1 N1 2.188(6)
Ru1 C30 2.210(7)
Ru1 P2 2.3819(16)
Ru1 P1 2.3966(18)
Ru1 H1 1.62(6)
Ru2 C33 1.855(8)
Ru2 C63 2.157(7)
Ru2 N2 2.176(5)
Ru2 C62 2.199(7)
Ru2 P4 2.383(2)
Ru2 P3 2.3972(16)
Ru2 H2 1.74(7)
P1 C10 1.857(7)
P1 C2 1.888(7)
P1 C6 1.906(6)
P2 C16 1.749(8)
P2 C11 1.856(7)
P2 C12 1.882(6)
P3 C42 1.855(7)
P3 C38 1.883(7)
P3 C34 1.894(6)
P4 C48 1.759(7)
P4 C43 1.847(7)
P4 C44 1.887(8)
N1 C20 1.381(8)
N1 C21 1.422(8)
N2 C52 1.360(8)
N2 C53 1.423(8)
O1 C1 1.150(9)
O2 C33 1.151(9)
C2 C4 1.513(10)
C2 C5 1.528(10)
C2 C3 1.557(9)
C3 H3A 0.9800
C3 H3B 0.9800
C3 H3C 0.9800
C4 H4A 0.9800
C4 H4B 0.9800
C4 H4C 0.9800
C5 H5A 0.9800
C5 H5B 0.9800
C5 H5C 0.9800
C6 C8 1.527(9)
C6 C9 1.537(10)
C6 C7 1.539(9)
C7 H7A 0.9800
C7 H7B 0.9800
C7 H7C 0.9800
C8 H8A 0.9800
C8 H8B 0.9800
C8 H8C 0.9800
C9 H9A 0.9800
C9 H9B 0.9800
C9 H9C 0.9800
C10 C11 1.536(9)
C10 H10A 0.9900
C10 H10B 0.9900
C11 H11A 0.9900
C11 H11B 0.9900
C12 C14 1.529(10)
C12 C15 1.531(12)
C12 C13 1.547(12)
C13 H13A 0.9800
C13 H13B 0.9800
C13 H13C 0.9800
C14 H14A 0.9800
C14 H14B 0.9800
C14 H14C 0.9800
C15 H15A 0.9800
C15 H15B 0.9800
C15 H15C 0.9800
C16 C20 1.388(10)
C16 C17 1.524(10)
C17 C18 1.530(11)
C17 H17A 0.9900
C17 H17B 0.9900
C18 C19 1.536(9)
C18 H18A 0.9900
C18 H18B 0.9900
C19 C20 1.526(10)
C19 H19A 0.9900
C19 H19B 0.9900
C21 C26 1.416(9)
C21 C22 1.420(9)
C22 C23 1.406(9)
C22 C27 1.524(9)
C23 C24 1.374(10)
C23 H23 0.9500
C24 C25 1.393(10)
C24 H24 0.9500
C25 C26 1.389(9)
C25 H25 0.9500
C26 C30 1.498(10)
C27 C28 1.532(10)
C27 C29 1.540(9)
C27 H27 1.0000
C28 H28A 0.9800
C28 H28B 0.9800
C28 H28C 0.9800
C29 H29A 0.9800
C29 H29B 0.9800
C29 H29C 0.9800
C30 C31 1.422(9)
C30 C32 1.517(9)
C31 H31A 0.9900
C31 H31B 0.9900
C32 H32A 0.9800
C32 H32B 0.9800
C32 H32C 0.9800
C34 C35 1.532(12)
C34 C36 1.543(10)
C34 C37 1.555(9)
C35 H35A 0.9800
C35 H35B 0.9800
C35 H35C 0.9800
C36 H36A 0.9800
C36 H36B 0.9800
C36 H36C 0.9800
C37 H37A 0.9800
C37 H37B 0.9800
C37 H37C 0.9800
C38 C39 1.533(9)
C38 C41 1.542(10)
C38 C40 1.547(9)
C39 H39A 0.9800
C39 H39B 0.9800
C39 H39C 0.9800
C40 H40A 0.9800
C40 H40B 0.9800
C40 H40C 0.9800
C41 H41A 0.9800
C41 H41B 0.9800
C41 H41C 0.9800
C42 C43 1.524(10)
C42 H42A 0.9900
C42 H42B 0.9900
C43 H43A 0.9900
C43 H43B 0.9900
C44 C46 1.520(11)
C44 C45 1.522(10)
C44 C47 1.550(10)
C45 H45A 0.9800
C45 H45B 0.9800
C45 H45C 0.9800
C46 H46A 0.9800
C46 H46B 0.9800
C46 H46C 0.9800
C47 H47A 0.9800
C47 H47B 0.9800
C47 H47C 0.9800
C48 C52 1.378(10)
C48 C49 1.518(10)
C49 C50 1.526(10)
C49 H49A 0.9900
C49 H49B 0.9900
C50 C51 1.518(11)
C50 H50A 0.9900
C50 H50B 0.9900
C51 C52 1.534(8)
C51 H51A 0.9900
C51 H51B 0.9900
C53 C54 1.416(10)
C53 C58 1.419(9)
C54 C55 1.397(10)
C54 C59 1.536(9)
C55 C56 1.391(11)
C55 H55 0.9500
C56 C57 1.372(11)
C56 H56 0.9500
C57 C58 1.380(10)
C57 H57 0.9500
C58 C62 1.520(11)
C59 C61 1.527(11)
C59 C60 1.540(10)
C59 H59 1.0000
C60 H60A 0.9800
C60 H60B 0.9800
C60 H60C 0.9800
C61 H61A 0.9800
C61 H61B 0.9800
C61 H61C 0.9800
C62 C63 1.484(13)
C62 C64 1.497(10)
C63 H63A 0.9900
C63 H63B 0.9900
C64 H64A 0.9800
C64 H64B 0.9800
C64 H64C 0.9800

loop_
_geom_torsion_atom_site_label_1
_geom_torsion_atom_site_label_2
_geom_torsion_atom_site_label_3
_geom_torsion_atom_site_label_4
_geom_torsion
C10 P1 C2 C4 62.2(6)
C6 P1 C2 C4 -45.4(6)
Ru1 P1 C2 C4 -179.4(5)
C10 P1 C2 C5 -174.2(5)
C6 P1 C2 C5 78.2(5)
Ru1 P1 C2 C5 -55.8(5)
C10 P1 C2 C3 -54.0(5)
C6 P1 C2 C3 -161.5(5)
Ru1 P1 C2 C3 64.4(5)
C2 P1 C10 C11 87.2(6)
C6 P1 C10 C11 -161.1(6)
Ru1 P1 C10 C11 -36.5(6)
P1 C10 C11 P2 44.9(7)
C16 P2 C11 C10 75.3(6)
C12 P2 C11 C10 -168.3(5)
Ru1 P2 C11 C10 -33.4(6)
C16 P2 C12 C14 77.1(7)
C11 P2 C12 C14 -36.7(8)
Ru1 P2 C12 C14 -162.7(5)
C16 P2 C12 C15 -161.9(6)
C11 P2 C12 C15 84.2(6)
Ru1 P2 C12 C15 -41.8(7)
C16 P2 C12 C13 -41.8(6)
C11 P2 C12 C13 -155.7(5)
Ru1 P2 C12 C13 78.3(6)
C11 P2 C16 C20 -118.8(6)
C12 P2 C16 C20 130.7(5)
Ru1 P2 C16 C20 -3.2(6)
C11 P2 C16 C17 66.4(7)
C12 P2 C16 C17 -44.0(8)
Ru1 P2 C16 C17 -178.0(6)
C20 C16 C17 C18 -23.1(7)
P2 C16 C17 C18 152.0(6)
C16 C17 C18 C19 29.3(7)
C17 C18 C19 C20 -25.6(7)
C21 N1 C20 C16 -156.2(6)
Ru1 N1 C20 C16 -11.8(8)
C21 N1 C20 C19 22.3(9)
Ru1 N1 C20 C19 166.7(5)
C17 C16 C20 N1 -174.0(6)
P2 C16 C20 N1 10.1(9)
C17 C16 C20 C19 7.3(8)
P2 C16 C20 C19 -168.6(4)
C18 C19 C20 N1 -167.0(6)
C18 C19 C20 C16 11.7(7)
C20 N1 C21 C26 123.9(6)
Ru1 N1 C21 C26 -21.1(6)
C20 N1 C21 C22 -62.3(9)
Ru1 N1 C21 C22 152.8(5)
C26 C21 C22 C23 -8.0(9)
N1 C21 C22 C23 178.4(6)
C26 C21 C22 C27 167.0(6)
N1 C21 C22 C27 -6.6(10)
C21 C22 C23 C24 5.0(10)
C27 C22 C23 C24 -170.3(6)
C22 C23 C24 C25 0.5(10)
C23 C24 C25 C26 -3.0(10)
C24 C25 C26 C21 -0.1(10)
C24 C25 C26 C30 -176.3(6)
C22 C21 C26 C25 5.7(9)
N1 C21 C26 C25 -179.8(6)
C22 C21 C26 C30 -178.0(6)
N1 C21 C26 C30 -3.6(8)
C23 C22 C27 C28 -59.9(8)
C21 C22 C27 C28 125.1(7)
C23 C22 C27 C29 62.2(8)
C21 C22 C27 C29 -112.8(7)
C25 C26 C30 C31 125.7(7)
C21 C26 C30 C31 -50.6(9)
C25 C26 C30 C32 -26.7(9)
C21 C26 C30 C32 157.1(6)
C25 C26 C30 Ru1 -158.5(5)
C21 C26 C30 Ru1 25.3(7)
C26 C30 C31 Ru1 98.7(6)
C32 C30 C31 Ru1 -109.6(6)
C42 P3 C34 C35 48.6(5)
C38 P3 C34 C35 155.3(5)
Ru2 P3 C34 C35 -70.1(5)
C42 P3 C34 C36 170.6(5)
C38 P3 C34 C36 -82.8(6)
Ru2 P3 C34 C36 51.8(6)
C42 P3 C34 C37 -68.2(7)
C38 P3 C34 C37 38.4(7)
Ru2 P3 C34 C37 173.0(5)
C42 P3 C38 C39 -80.8(5)
C34 P3 C38 C39 169.7(5)
Ru2 P3 C38 C39 37.0(5)
C42 P3 C38 C41 163.3(5)
C34 P3 C38 C41 53.7(5)
Ru2 P3 C38 C41 -79.0(5)
C42 P3 C38 C40 38.8(5)
C34 P3 C38 C40 -70.7(5)
Ru2 P3 C38 C40 156.6(4)
C38 P3 C42 C43 155.3(5)
C34 P3 C42 C43 -92.9(5)
Ru2 P3 C42 C43 30.3(6)
P3 C42 C43 P4 -42.8(6)
C48 P4 C43 C42 -73.1(6)
C44 P4 C43 C42 170.8(5)
Ru2 P4 C43 C42 35.8(5)
C48 P4 C44 C46 -76.4(6)
C43 P4 C44 C46 40.0(6)
Ru2 P4 C44 C46 164.5(4)
C48 P4 C44 C45 44.8(6)
C43 P4 C44 C45 161.2(5)
Ru2 P4 C44 C45 -74.3(6)
C48 P4 C44 C47 163.9(5)
C43 P4 C44 C47 -79.7(5)
Ru2 P4 C44 C47 44.9(6)
C43 P4 C48 C52 120.8(5)
C44 P4 C48 C52 -128.3(5)
Ru2 P4 C48 C52 5.8(5)
C43 P4 C48 C49 -70.2(7)
C44 P4 C48 C49 40.7(8)
Ru2 P4 C48 C49 174.8(6)
C52 C48 C49 C50 23.9(7)
P4 C48 C49 C50 -145.6(6)
C48 C49 C50 C51 -32.9(7)
C49 C50 C51 C52 30.5(7)
C53 N2 C52 C48 158.3(6)
Ru2 N2 C52 C48 12.8(8)
C53 N2 C52 C51 -20.7(9)
Ru2 N2 C52 C51 -166.2(5)
C49 C48 C52 N2 175.9(6)
P4 C48 C52 N2 -12.8(9)
C49 C48 C52 C51 -5.0(7)
P4 C48 C52 C51 166.3(4)
C50 C51 C52 N2 162.9(6)
C50 C51 C52 C48 -16.2(7)
C52 N2 C53 C54 62.2(9)
Ru2 N2 C53 C54 -152.0(6)
C52 N2 C53 C58 -123.5(6)
Ru2 N2 C53 C58 22.3(7)
C58 C53 C54 C55 8.1(10)
N2 C53 C54 C55 -177.8(7)
C58 C53 C54 C59 -164.9(6)
N2 C53 C54 C59 9.3(11)
C53 C54 C55 C56 -1.9(12)
C59 C54 C55 C56 171.6(7)
C54 C55 C56 C57 -5.4(13)
C55 C56 C57 C58 6.1(12)
C56 C57 C58 C53 0.4(11)
C56 C57 C58 C62 179.1(7)
C54 C53 C58 C57 -7.6(10)
N2 C53 C58 C57 177.5(6)
C54 C53 C58 C62 173.7(6)
N2 C53 C58 C62 -1.2(9)
C55 C54 C59 C61 -62.2(8)
C53 C54 C59 C61 110.9(8)
C55 C54 C59 C60 59.3(9)
C53 C54 C59 C60 -127.6(7)
C57 C58 C62 C63 -123.6(8)
C53 C58 C62 C63 55.2(9)
C57 C58 C62 C64 21.1(11)
C53 C58 C62 C64 -160.2(7)
C57 C58 C62 Ru2 161.9(6)
C53 C58 C62 Ru2 -19.4(8)
C64 C62 C63 Ru2 113.2(6)
C58 C62 C63 Ru2 -100.9(6)
